data_7027373
loop_
_publ_author_name
'Horng, Den-Nan'
'Lee, Kwang-Ming'

_publ_section_title
;
 Using pseudohalides (NCS&#x2212;, N3&#x2212;) as a probe for the active
 site of (\m-alkoxo)diiron(III) complexes and to reveal a novel
 asymmetrical structure
;
_journal_issue 13
_journal_name_full 'Journal of the Chemical Society, Dalton Transactions'
_journal_page_first 2205
_journal_paper_doi 10.1039/a901905g
_journal_year 1999
_chemical_formula_sum 'C35 H37 Cl5 Fe2 N10 O3'
_chemical_formula_weight 934.70
_chemical_name_systematic
; 
 ? 
;
_space_group_IT_number 15
_symmetry_cell_setting monoclinic
_symmetry_space_group_name_Hall '-C 2yc'
_symmetry_space_group_name_H-M 'C 1 2/c 1'
_atom_sites_solution_hydrogens geom
_atom_sites_solution_primary direct
_atom_sites_solution_secondary difmap
_audit_creation_method SHELXL
_cell_angle_alpha 90.00
_cell_angle_beta 105.053(11)
_cell_angle_gamma 90.00
_cell_formula_units_Z 8
_cell_length_a 22.365(3)
_cell_length_b 13.812(2)
_cell_length_c 28.778(4)
_cell_measurement_reflns_used 25
_cell_measurement_temperature 293(2)
_cell_measurement_theta_max 21.56
_cell_measurement_theta_min 14.20
_cell_volume 8585(2)
_computing_cell_refinement 'NONIUS CAD4'
_computing_data_collection 'NONIUS CAD4'
_computing_data_reduction 'NRCSDP DATRD2'
_computing_molecular_graphics 'Siemens SHELXTL'
_computing_publication_material 'Siemens SHELXTL'
_computing_structure_refinement 'SHELXL-93 (Sheldrick, 1993)'
_computing_structure_solution 'SHELXS-86 (Sheldrick, 1990)'
_diffrn_ambient_temperature 293(2)
_diffrn_measurement_device 'NONIUS CAD4'
_diffrn_measurement_method '\w--2\q scans'
_diffrn_radiation_monochromator graphite
_diffrn_radiation_source 'fine-focus sealed tube'
_diffrn_radiation_type MoK\a
_diffrn_radiation_wavelength 0.71073
_diffrn_reflns_av_R_equivalents 0.0000
_diffrn_reflns_av_sigmaI/netI 0.1935
_diffrn_reflns_limit_h_max 23
_diffrn_reflns_limit_h_min -23
_diffrn_reflns_limit_k_max 14
_diffrn_reflns_limit_k_min 0
_diffrn_reflns_limit_l_max 30
_diffrn_reflns_limit_l_min 0
_diffrn_reflns_number 5552
_diffrn_reflns_theta_max 22.44
_diffrn_reflns_theta_min 1.47
_diffrn_standards_decay_% 0
_diffrn_standards_interval_time 60
_diffrn_standards_number 3
_exptl_absorpt_coefficient_mu 1.033
_exptl_absorpt_correction_T_max 0.9008
_exptl_absorpt_correction_T_min 0.8581
_exptl_absorpt_correction_type empirical
_exptl_crystal_colour orange
_exptl_crystal_density_diffrn 1.446
_exptl_crystal_density_meas ?
_exptl_crystal_description block
_exptl_crystal_F_000 3824
_exptl_crystal_size_max 0.20
_exptl_crystal_size_mid 0.20
_exptl_crystal_size_min 0.15
_refine_diff_density_max 1.176
_refine_diff_density_min -0.495
_refine_diff_density_rms 0.135
_refine_ls_extinction_coef 0.00027(6)
_refine_ls_extinction_expression Fc^*^=kFc[1+0.001xFc^2^\l^3^/sin(2\q)]^-1/4^
_refine_ls_extinction_method SHELXL
_refine_ls_goodness_of_fit_all 1.089
_refine_ls_goodness_of_fit_obs 1.596
_refine_ls_matrix_type full
_refine_ls_number_parameters 487
_refine_ls_number_reflns 5552
_refine_ls_number_restraints 0
_refine_ls_restrained_S_all 1.089
_refine_ls_restrained_S_obs 1.596
_refine_ls_R_factor_all 0.1923
_refine_ls_R_factor_obs 0.0744
_refine_ls_shift/esd_max 0.001
_refine_ls_shift/esd_mean 0.000
_refine_ls_structure_factor_coef Fsqd
_refine_ls_weighting_details 'w=1/[\s^2^(Fo^2^)+(0.0900P)^2^+0.0000P] where P=(Fo^2^+2Fc^2^)/3'
_refine_ls_weighting_scheme calc
_refine_ls_wR_factor_all 0.2347
_refine_ls_wR_factor_obs 0.1990
_reflns_number_observed 2141
_reflns_number_total 5552
_reflns_observed_criterion >2sigma(I)
_cod_data_source_file 901905gsup1.cif
_cod_data_source_block complex1
_cod_depositor_comments
;
The following automatic conversions were performed:

'_symmetry_cell_setting' value 'Monoclinic' changed to 'monoclinic'
according to /home/saulius/struct/CIF-dictionaries/cif_core.dic
dictionary named 'cif_core.dic' version 2.4.2 from 2011-04-26.

Automatic conversion script
Id: cif_fix_values 1891 2012-01-12 08:04:46Z andrius 

The following automatic conversions were performed:

'_exptl_crystal_density_meas' value 'not_measured' was changed to '?'
- the value is perceived as not measured.

Automatic conversion script
Id: cif_fix_values 3008 2015-01-20 13:52:24Z robertas 

The following automatic conversions were performed:

'_refine_ls_weighting_scheme' value 'calc
w=1/[\s^2^(Fo^2^)+(0.0900P)^2^+0.0000P] where P=(Fo^2^+2Fc^2^)/3' was
changed to 'calc'. New tag '_refine_ls_weighting_details' was
created. The value of the new tag was set to
'w=1/[\s^2^(Fo^2^)+(0.0900P)^2^+0.0000P] where P=(Fo^2^+2Fc^2^)/3'.

Automatic conversion script
Id: cif_fix_values 3143 2015-03-26 13:38:13Z robertas 
;
_cod_original_cell_volume 8584.6(20)
_cod_original_sg_symbol_H-M C2/c
_cod_database_code 7027373

loop_
_symmetry_equiv_pos_as_xyz
'x, y, z'
'-x, y, -z+1/2'
'x+1/2, y+1/2, z'
'-x+1/2, y+1/2, -z+1/2'
'-x, -y, -z'
'x, -y, z-1/2'
'-x+1/2, -y+1/2, -z'
'x+1/2, -y+1/2, z-1/2'

loop_
_atom_site_aniso_label
_atom_site_aniso_U_11
_atom_site_aniso_U_22
_atom_site_aniso_U_33
_atom_site_aniso_U_23
_atom_site_aniso_U_13
_atom_site_aniso_U_12
Fe1 0.0453(12) 0.0284(10) 0.0510(12) 0.0017(10) 0.0049(9) -0.0009(10)
Fe2 0.0440(12) 0.0327(10) 0.0470(12) -0.0032(10) 0.0038(9) -0.0021(10)
Cl1 0.061(2) 0.041(2) 0.081(3) 0.011(2) 0.021(2) 0.001(2)
Cl2 0.050(2) 0.037(2) 0.074(3) -0.009(2) 0.013(2) 0.002(2)
Cl3 0.083(3) 0.057(3) 0.079(3) -0.005(2) 0.020(2) -0.007(2)
Cl4 0.052(2) 0.052(2) 0.069(3) -0.010(2) 0.009(2) 0.005(2)
O1 0.035(5) 0.034(5) 0.055(6) -0.003(4) 0.004(4) 0.000(4)
N1 0.041(7) 0.033(6) 0.045(7) 0.003(5) 0.012(6) -0.006(5)
N2 0.052(8) 0.045(8) 0.094(10) 0.001(7) 0.012(8) 0.016(7)
N3 0.048(7) 0.051(7) 0.034(6) -0.003(6) 0.004(6) 0.011(6)
N4 0.072(9) 0.048(7) 0.045(7) -0.004(6) -0.008(7) 0.007(7)
N5 0.037(7) 0.043(7) 0.056(7) -0.003(6) 0.009(6) 0.008(6)
N6 0.067(9) 0.044(8) 0.078(9) -0.016(7) 0.011(8) 0.006(7)
N7 0.038(7) 0.039(7) 0.062(8) -0.006(6) -0.003(6) 0.005(6)
N8 0.031(7) 0.048(8) 0.066(8) -0.017(7) 0.004(6) 0.000(6)
N9 0.062(8) 0.022(6) 0.042(7) -0.002(5) 0.015(6) 0.006(6)
N10 0.056(8) 0.037(7) 0.043(7) -0.007(6) 0.011(6) -0.002(6)
C1 0.065(10) 0.048(9) 0.042(9) -0.006(7) 0.009(8) 0.012(8)
C2 0.035(8) 0.042(9) 0.054(9) -0.003(8) 0.004(7) -0.012(7)
C3 0.050(9) 0.036(9) 0.044(9) -0.001(7) 0.003(7) -0.008(7)
C4 0.035(8) 0.043(9) 0.071(10) -0.003(8) 0.015(8) 0.004(7)
C5 0.063(11) 0.087(13) 0.072(12) 0.013(10) 0.006(9) -0.013(11)
C6 0.056(11) 0.072(12) 0.092(13) -0.003(11) 0.021(10) 0.010(10)
C7 0.095(13) 0.040(10) 0.099(14) -0.002(10) 0.032(11) 0.014(10)
C8 0.043(9) 0.039(9) 0.068(10) -0.008(8) 0.025(8) -0.007(8)
C9 0.058(10) 0.054(9) 0.058(10) -0.005(8) 0.011(8) -0.005(8)
C10 0.064(10) 0.040(8) 0.045(9) 0.006(8) 0.006(8) 0.005(8)
C11 0.038(9) 0.044(9) 0.044(9) -0.011(7) -0.006(7) 0.002(7)
C12 0.042(9) 0.039(9) 0.085(11) -0.012(8) 0.004(9) 0.008(7)
C13 0.040(9) 0.067(11) 0.098(13) 0.002(11) 0.009(9) -0.011(9)
C14 0.060(12) 0.069(12) 0.116(17) -0.009(13) -0.017(12) 0.024(11)
C15 0.050(11) 0.070(12) 0.089(13) -0.003(10) -0.013(10) 0.012(10)
C16 0.052(10) 0.040(9) 0.083(13) -0.015(9) -0.001(10) -0.001(8)
C17 0.057(10) 0.047(9) 0.059(9) -0.020(8) 0.013(8) 0.003(8)
C18 0.048(9) 0.052(10) 0.053(9) -0.018(8) 0.006(8) 0.019(8)
C19 0.043(9) 0.052(10) 0.050(9) -0.004(8) 0.011(8) 0.005(8)
C20 0.052(9) 0.070(11) 0.064(10) -0.005(9) 0.019(8) -0.009(9)
C21 0.056(10) 0.098(14) 0.059(10) 0.011(10) 0.012(8) -0.001(10)
C22 0.057(11) 0.106(15) 0.082(12) -0.024(12) 0.026(9) 0.035(11)
C23 0.086(14) 0.057(11) 0.106(14) -0.012(11) 0.027(12) 0.005(11)
C24 0.037(8) 0.066(11) 0.070(10) -0.019(9) 0.021(8) -0.001(8)
C25 0.052(10) 0.061(10) 0.070(11) -0.011(9) 0.005(8) -0.023(8)
C26 0.035(8) 0.038(8) 0.055(10) -0.008(8) -0.016(7) 0.005(7)
C27 0.061(10) 0.038(8) 0.054(10) -0.003(8) 0.013(8) 0.009(8)
C28 0.063(11) 0.074(12) 0.048(10) 0.000(9) -0.003(8) 0.013(9)
C29 0.082(12) 0.081(12) 0.069(12) 0.011(10) 0.045(10) 0.020(11)
C30 0.061(12) 0.101(14) 0.056(11) -0.008(11) -0.005(9) 0.029(11)
C31 0.062(11) 0.094(14) 0.053(11) -0.021(10) 0.005(9) 0.002(10)
C32 0.040(9) 0.056(10) 0.049(10) -0.013(8) 0.006(8) 0.011(8)
C33 0.048(9) 0.036(8) 0.071(11) 0.005(7) 0.012(8) -0.012(7)
C34 0.053(9) 0.027(8) 0.038(8) 0.002(6) 0.009(7) -0.006(7)
C35 0.038(8) 0.035(8) 0.083(11) -0.013(8) 0.014(8) 0.002(7)
Cl5 0.124(4) 0.098(4) 0.095(4) 0.024(3) -0.014(3) 0.020(3)

loop_
_atom_site_label
_atom_site_type_symbol
_atom_site_fract_x
_atom_site_fract_y
_atom_site_fract_z
_atom_site_U_iso_or_equiv
_atom_site_thermal_displace_type
_atom_site_occupancy
_atom_site_calc_flag
_atom_site_refinement_flags
Fe1 Fe 0.30781(8) 0.42917(13) -0.25077(6) 0.0430(6) Uani 1 d .
Fe2 Fe 0.17833(8) 0.41579(13) -0.36150(6) 0.0427(6) Uani 1 d .
Cl1 Cl 0.3467(2) 0.5393(2) -0.29125(14) 0.0600(11) Uani 1 d .
Cl2 Cl 0.2422(2) 0.5324(2) -0.22152(13) 0.0544(10) Uani 1 d .
Cl3 Cl 0.2132(2) 0.5585(3) -0.37699(14) 0.0732(12) Uani 1 d .
Cl4 Cl 0.1012(2) 0.4831(3) -0.32699(13) 0.0591(11) Uani 1 d .
O1 O 0.2312(3) 0.3708(6) -0.2971(3) 0.043(2) Uani 1 d .
N1 N 0.3611(5) 0.3121(7) -0.2661(4) 0.039(3) Uani 1 d .
N2 N 0.3923(5) 0.1604(8) -0.2541(5) 0.065(4) Uani 1 d .
H2A H 0.3971(5) 0.1036(8) -0.2415(5) 0.078 Uiso 1 calc R
N3 N 0.3734(5) 0.4468(8) -0.1818(4) 0.046(3) Uani 1 d .
N4 N 0.3982(6) 0.4299(8) -0.1036(4) 0.060(3) Uani 1 d .
H4A H 0.3966(6) 0.4109(8) -0.0754(4) 0.071 Uiso 1 calc R
N5 N 0.2319(5) 0.3296(8) -0.3959(4) 0.046(3) Uani 1 d .
N6 N 0.2574(6) 0.1869(9) -0.4178(4) 0.064(4) Uani 1 d .
H6A H 0.2576(6) 0.1250(9) -0.4211(4) 0.077 Uiso 1 calc R
N7 N 0.1072(5) 0.3961(8) -0.4257(4) 0.049(3) Uani 1 d .
N8 N 0.0269(4) 0.3178(8) -0.4692(4) 0.050(3) Uani 1 d .
H8A H -0.0025(4) 0.2758(8) -0.4760(4) 0.060 Uiso 1 calc R
N9 N 0.2874(5) 0.3099(7) -0.2023(3) 0.042(3) Uani 1 d .
N10 N 0.1385(5) 0.2673(7) -0.3564(4) 0.046(3) Uani 1 d .
C1 C 0.3292(6) 0.2249(9) -0.2020(4) 0.052(4) Uani 1 d .
H1A H 0.3608(6) 0.2229(9) -0.1717(4) 0.063 Uiso 1 calc R
H1B H 0.3054(6) 0.1654(9) -0.2050(4) 0.063 Uiso 1 calc R
C2 C 0.3589(6) 0.2320(10) -0.2419(5) 0.045(3) Uani 1 d .
C3 C 0.3988(6) 0.2881(10) -0.2962(5) 0.045(4) Uani 1 d .
C4 C 0.4172(6) 0.3439(10) -0.3296(5) 0.049(4) Uani 1 d .
H4B H 0.4039(6) 0.4075(10) -0.3359(5) 0.059 Uiso 1 calc R
C5 C 0.4568(7) 0.3000(13) -0.3535(6) 0.076(5) Uani 1 d .
H5A H 0.4698(7) 0.3359(13) -0.3764(6) 0.092 Uiso 1 calc R
C6 C 0.4778(7) 0.2054(13) -0.3449(6) 0.073(5) Uani 1 d .
H6B H 0.5065(7) 0.1798(13) -0.3599(6) 0.088 Uiso 1 calc R
C7 C 0.4547(8) 0.1503(11) -0.3132(6) 0.077(5) Uani 1 d .
H7A H 0.4650(8) 0.0852(11) -0.3085(6) 0.092 Uiso 1 calc R
C8 C 0.4174(6) 0.1923(10) -0.2897(5) 0.048(4) Uani 1 d .
C9 C 0.2993(6) 0.3498(10) -0.1538(5) 0.057(4) Uani 1 d .
H9A H 0.3051(6) 0.2981(10) -0.1303(5) 0.069 Uiso 1 calc R
H9B H 0.2647(6) 0.3894(10) -0.1508(5) 0.069 Uiso 1 calc R
C10 C 0.3569(7) 0.4100(10) -0.1459(5) 0.051(4) Uani 1 d .
C11 C 0.4286(6) 0.4967(10) -0.1628(5) 0.045(4) Uani 1 d .
C12 C 0.4669(6) 0.5473(9) -0.1852(6) 0.058(4) Uani 1 d .
H12A H 0.4573(6) 0.5552(9) -0.2185(6) 0.069 Uiso 1 calc R
C13 C 0.5201(7) 0.5849(11) -0.1554(7) 0.070(5) Uani 1 d .
H13A H 0.5475(7) 0.6182(11) -0.1690(7) 0.084 Uiso 1 calc R
C14 C 0.5345(8) 0.5752(13) -0.1058(7) 0.089(6) Uani 1 d .
H14A H 0.5701(8) 0.6044(13) -0.0871(7) 0.107 Uiso 1 calc R
C15 C 0.4965(7) 0.5224(12) -0.0834(6) 0.076(5) Uani 1 d .
H15A H 0.5060(7) 0.5123(12) -0.0503(6) 0.091 Uiso 1 calc R
C16 C 0.4437(7) 0.4869(10) -0.1146(6) 0.062(4) Uani 1 d .
C17 C 0.1727(6) 0.1928(10) -0.3765(5) 0.055(4) Uani 1 d .
H17A H 0.1909(6) 0.1464(10) -0.3515(5) 0.066 Uiso 1 calc R
H17B H 0.1439(6) 0.1583(10) -0.4022(5) 0.066 Uiso 1 calc R
C18 C 0.2211(7) 0.2348(11) -0.3951(5) 0.052(4) Uani 1 d .
C19 C 0.2760(6) 0.3397(10) -0.4216(5) 0.049(4) Uani 1 d .
C20 C 0.3030(6) 0.4213(12) -0.4354(5) 0.061(4) Uani 1 d .
H20A H 0.2935(6) 0.4827(12) -0.4262(5) 0.073 Uiso 1 calc R
C21 C 0.3446(7) 0.4092(13) -0.4633(5) 0.071(5) Uani 1 d .
H21A H 0.3616(7) 0.4631(13) -0.4745(5) 0.086 Uiso 1 calc R
C22 C 0.3613(7) 0.3150(15) -0.4747(6) 0.080(5) Uani 1 d .
H22A H 0.3905(7) 0.3087(15) -0.4924(6) 0.096 Uiso 1 calc R
C23 C 0.3366(8) 0.2341(13) -0.4611(6) 0.083(5) Uani 1 d .
H23A H 0.3477(8) 0.1724(13) -0.4689(6) 0.099 Uiso 1 calc R
C24 C 0.2939(7) 0.2492(12) -0.4350(5) 0.056(4) Uani 1 d .
C25 C 0.0726(6) 0.2707(10) -0.3815(5) 0.063(4) Uani 1 d .
H25A H 0.0492(6) 0.3019(10) -0.3616(5) 0.076 Uiso 1 calc R
H25B H 0.0563(6) 0.2060(10) -0.3894(5) 0.076 Uiso 1 calc R
C26 C 0.0691(6) 0.3284(10) -0.4263(5) 0.048(4) Uani 1 d .
C27 C 0.0912(7) 0.4358(10) -0.4724(5) 0.051(4) Uani 1 d .
C28 C 0.1174(7) 0.5082(12) -0.4925(5) 0.065(4) Uani 1 d .
H28A H 0.1521(7) 0.5413(12) -0.4747(5) 0.078 Uiso 1 calc R
C29 C 0.0903(8) 0.5309(12) -0.5407(6) 0.072(5) Uani 1 d .
H29A H 0.1070(8) 0.5802(12) -0.5554(6) 0.087 Uiso 1 calc R
C30 C 0.0364(8) 0.4780(14) -0.5678(6) 0.076(5) Uani 1 d .
H30A H 0.0193(8) 0.4937(14) -0.5999(6) 0.092 Uiso 1 calc R
C31 C 0.0106(7) 0.4070(13) -0.5476(5) 0.071(5) Uani 1 d .
H31A H -0.0245(7) 0.3739(13) -0.5646(5) 0.085 Uiso 1 calc R
C32 C 0.0396(6) 0.3861(11) -0.4999(5) 0.049(4) Uani 1 d .
C33 C 0.2229(6) 0.2856(9) -0.2267(5) 0.053(4) Uani 1 d .
H33A H 0.1953(6) 0.3345(9) -0.2197(5) 0.063 Uiso 1 calc R
H33B H 0.2120(6) 0.2238(9) -0.2151(5) 0.063 Uiso 1 calc R
C34 C 0.2158(6) 0.2806(8) -0.2798(4) 0.040(3) Uani 1 d .
H34A H 0.2439(6) 0.2309(8) -0.2862(4) 0.048 Uiso 1 calc R
C35 C 0.1496(6) 0.2525(9) -0.3054(5) 0.052(4) Uani 1 d .
H35A H 0.1428(6) 0.1850(9) -0.2990(5) 0.063 Uiso 1 calc R
H35B H 0.1210(6) 0.2914(9) -0.2931(5) 0.063 Uiso 1 calc R
Cl5 Cl 0.4067(3) 0.3136(4) -0.0109(2) 0.114(2) Uani 1 d .
O2 O 0.2574(8) -0.0160(12) -0.4264(5) 0.163(6) Uiso 1 d .
H2 H 0.2216 0.0275 -0.4328 0.244 Uiso 1 d .
H2' H 0.2827 -0.0268 -0.4506 0.244 Uiso 1 d .
O3 O 0.3290(13) -0.2818(21) -0.3863(10) 0.297(12) Uiso 1 d .
H3 H 0.3372 -0.3223 -0.3689 0.445 Uiso 1 d .
H3' H 0.3045 -0.2055 -0.3956 0.445 Uiso 1 d .

loop_
_atom_type_symbol
_atom_type_description
_atom_type_scat_dispersion_real
_atom_type_scat_dispersion_imag
_atom_type_scat_source
C C 0.0033 0.0016 'International Tables Vol C Tables 4.2.6.8 and 6.1.1.4'
H H 0.0000 0.0000 'International Tables Vol C Tables 4.2.6.8 and 6.1.1.4'
N N 0.0061 0.0033 'International Tables Vol C Tables 4.2.6.8 and 6.1.1.4'
O O 0.0106 0.0060 'International Tables Vol C Tables 4.2.6.8 and 6.1.1.4'
Cl Cl 0.1484 0.1585 'International Tables Vol C Tables 4.2.6.8 and 6.1.1.4'
Fe Fe 0.3463 0.8444 'International Tables Vol C Tables 4.2.6.8 and 6.1.1.4'

loop_
_geom_angle_atom_site_label_1
_geom_angle_atom_site_label_2
_geom_angle_atom_site_label_3
_geom_angle
O1 Fe1 N1 89.1(3)
O1 Fe1 N3 154.3(4)
N1 Fe1 N3 89.5(4)
O1 Fe1 Cl1 107.7(3)
N1 Fe1 Cl1 95.4(3)
N3 Fe1 Cl1 98.0(3)
O1 Fe1 N9 81.2(3)
N1 Fe1 N9 77.8(4)
N3 Fe1 N9 73.4(4)
Cl1 Fe1 N9 169.0(3)
O1 Fe1 Cl2 88.7(2)
N1 Fe1 Cl2 166.5(3)
N3 Fe1 Cl2 86.6(3)
Cl1 Fe1 Cl2 97.92(14)
N9 Fe1 Cl2 88.7(3)
O1 Fe2 N5 89.3(3)
O1 Fe2 N7 152.7(4)
N5 Fe2 N7 84.7(4)
O1 Fe2 Cl3 107.8(3)
N5 Fe2 Cl3 97.8(3)
N7 Fe2 Cl3 99.4(3)
O1 Fe2 N10 78.9(3)
N5 Fe2 N10 78.4(4)
N7 Fe2 N10 73.7(4)
Cl3 Fe2 N10 172.3(3)
O1 Fe2 Cl4 93.0(2)
N5 Fe2 Cl4 166.8(3)
N7 Fe2 Cl4 87.3(3)
Cl3 Fe2 Cl4 93.9(2)
N10 Fe2 Cl4 89.3(3)
C34 O1 Fe2 117.0(7)
C34 O1 Fe1 111.0(6)
Fe2 O1 Fe1 132.0(4)
C2 N1 C3 103.8(11)
C2 N1 Fe1 115.6(9)
C3 N1 Fe1 140.5(9)
C2 N2 C8 108.9(12)
C10 N3 C11 106.9(11)
C10 N3 Fe1 115.1(9)
C11 N3 Fe1 137.6(10)
C10 N4 C16 106.2(12)
C18 N5 C19 105.4(12)
C18 N5 Fe2 114.8(10)
C19 N5 Fe2 139.8(9)
C18 N6 C24 111.1(13)
C26 N7 C27 105.8(12)
C26 N7 Fe2 117.3(10)
C27 N7 Fe2 136.7(10)
C26 N8 C32 107.6(11)
C9 N9 C33 117.1(10)
C9 N9 C1 109.3(10)
C33 N9 C1 111.0(10)
C9 N9 Fe1 107.2(8)
C33 N9 Fe1 101.6(7)
C1 N9 Fe1 110.2(7)
C35 N10 C25 113.1(11)
C35 N10 C17 109.2(10)
C25 N10 C17 112.7(10)
C35 N10 Fe2 103.2(7)
C25 N10 Fe2 107.6(8)
C17 N10 Fe2 110.6(8)
C2 C1 N9 110.4(11)
N1 C2 N2 112.6(12)
N1 C2 C1 123.8(13)
N2 C2 C1 123.3(13)
C4 C3 C8 119.7(14)
C4 C3 N1 129.7(12)
C8 C3 N1 110.6(12)
C3 C4 C5 116.4(13)
C6 C5 C4 123.4(16)
C7 C6 C5 117.9(15)
C8 C7 C6 118.9(15)
C7 C8 N2 132.4(14)
C7 C8 C3 123.5(15)
N2 C8 C3 104.0(13)
N9 C9 C10 106.9(11)
N3 C10 N4 111.7(13)
N3 C10 C9 120.8(13)
N4 C10 C9 127.5(13)
C16 C11 C12 120.6(14)
C16 C11 N3 108.3(13)
C12 C11 N3 131.1(13)
C13 C12 C11 116.0(15)
C12 C13 C14 122.5(16)
C13 C14 C15 121.3(17)
C16 C15 C14 114.0(17)
C11 C16 C15 125.5(17)
C11 C16 N4 106.9(13)
C15 C16 N4 127.5(17)
C18 C17 N10 112.1(11)
N5 C18 N6 109.9(14)
N5 C18 C17 123.8(13)
N6 C18 C17 126.0(14)
N5 C19 C20 131.3(13)
N5 C19 C24 110.6(13)
C20 C19 C24 118.1(14)
C19 C20 C21 118.5(15)
C20 C21 C22 120.1(16)
C23 C22 C21 122.8(16)
C22 C23 C24 115.3(16)
N6 C24 C23 131.9(16)
N6 C24 C19 102.9(12)
C23 C24 C19 125.1(16)
N10 C25 C26 105.2(11)
N7 C26 N8 113.6(13)
N7 C26 C25 119.8(12)
N8 C26 C25 126.5(13)
C28 C27 C32 120.3(15)
C28 C27 N7 131.3(14)
C32 C27 N7 108.4(13)
C27 C28 C29 117.5(15)
C28 C29 C30 120.4(16)
C31 C30 C29 121.6(16)
C30 C31 C32 115.9(16)
N8 C32 C31 131.2(15)
N8 C32 C27 104.6(13)
C31 C32 C27 124.2(16)
N9 C33 C34 109.1(11)
O1 C34 C33 110.3(10)
O1 C34 C35 110.5(10)
C33 C34 C35 109.6(11)
N10 C35 C34 110.2(11)

loop_
_geom_bond_atom_site_label_1
_geom_bond_atom_site_label_2
_geom_bond_distance
Fe1 O1 2.043(8)
Fe1 N1 2.122(10)
Fe1 N3 2.154(10)
Fe1 Cl1 2.226(4)
Fe1 N9 2.279(10)
Fe1 Cl2 2.352(4)
Fe2 O1 2.021(8)
Fe2 N5 2.108(11)
Fe2 N7 2.119(10)
Fe2 Cl3 2.207(4)
Fe2 N10 2.257(10)
Fe2 Cl4 2.391(4)
O1 C34 1.417(13)
N1 C2 1.314(15)
N1 C3 1.40(2)
N2 C2 1.34(2)
N2 C8 1.36(2)
N3 C10 1.29(2)
N3 C11 1.39(2)
N4 C10 1.353(15)
N4 C16 1.39(2)
N5 C18 1.33(2)
N5 C19 1.38(2)
N6 C18 1.34(2)
N6 C24 1.36(2)
N7 C26 1.262(15)
N7 C27 1.41(2)
N8 C26 1.354(15)
N8 C32 1.37(2)
N9 C9 1.460(15)
N9 C33 1.470(14)
N9 C1 1.501(14)
N10 C35 1.44(2)
N10 C25 1.46(2)
N10 C17 1.486(15)
C1 C2 1.47(2)
C3 C4 1.38(2)
C3 C8 1.38(2)
C4 C5 1.39(2)
C5 C6 1.39(2)
C6 C7 1.38(2)
C7 C8 1.34(2)
C9 C10 1.50(2)
C11 C16 1.35(2)
C11 C12 1.39(2)
C12 C13 1.38(2)
C13 C14 1.39(2)
C14 C15 1.40(2)
C15 C16 1.38(2)
C17 C18 1.45(2)
C19 C20 1.38(2)
C19 C24 1.40(2)
C20 C21 1.39(2)
C21 C22 1.41(2)
C22 C23 1.35(2)
C23 C24 1.38(2)
C25 C26 1.50(2)
C27 C28 1.36(2)
C27 C32 1.40(2)
C28 C29 1.40(2)
C29 C30 1.45(2)
C30 C31 1.34(2)
C31 C32 1.39(2)
C33 C34 1.50(2)
C34 C35 1.52(2)
